data_2235524
loop_
_publ_author_name
'Fun, Hoong-Kun'
'Loh, Wan-Sin'
'Shetty, Divya N.'
'Narayana, B.'
'Sarojini, B. K.'

_publ_section_title
;
 <i>N</i>'-[(<i>E</i>)-4-Chlorobenzylidene]pyridine-4-carbohydrazide
 monohydrate
;
_journal_coeditor_code IS5159
_journal_issue 7
_journal_name_full 'Acta Crystallographica Section E'
_journal_page_first o2303
_journal_page_last o2304
_journal_paper_doi 10.1107/S1600536812029121
_journal_volume 68
_journal_year 2012
_chemical_formula_iupac 'C13 H10 Cl N3 O, H2 O'
_chemical_formula_moiety 'C13 H10 Cl N3 O, H2 O'
_chemical_formula_sum 'C13 H12 Cl N3 O2'
_chemical_formula_weight 277.71
_chemical_name_systematic
;
<i>N</i>'-[(<i>E</i>)-4-Chlorobenzylidene]pyridine-4-carbohydrazide
monohydrate
;
_space_group_IT_number 14
_symmetry_cell_setting monoclinic
_symmetry_space_group_name_Hall '-P 2ybc'
_symmetry_space_group_name_H-M 'P 1 21/c 1'
_atom_sites_solution_hydrogens geom
_atom_sites_solution_primary direct
_atom_sites_solution_secondary difmap
_audit_creation_method SHELXL-97
_cell_angle_alpha 90.00
_cell_angle_beta 119.220(2)
_cell_angle_gamma 90.00
_cell_formula_units_Z 8
_cell_length_a 14.1645(7)
_cell_length_b 14.6276(7)
_cell_length_c 14.0817(7)
_cell_measurement_reflns_used 8764
_cell_measurement_temperature 100.0(10)
_cell_measurement_theta_max 29.93
_cell_measurement_theta_min 2.79
_cell_volume 2546.4(2)
_computing_cell_refinement 'SAINT (Bruker, 2009)'
_computing_data_collection 'APEX2 (Bruker, 2009)'
_computing_data_reduction 'SAINT (Bruker, 2009)'
_computing_molecular_graphics 'SHELXTL (Sheldrick, 2008)'
_computing_publication_material
;
SHELXTL (Sheldrick, 2008) and PLATON (Spek, 2009)
;
_computing_structure_refinement 'SHELXTL (Sheldrick, 2008)'
_computing_structure_solution 'SHELXTL (Sheldrick, 2008)'
_diffrn_ambient_temperature 100.00(10)
_diffrn_measured_fraction_theta_full 0.994
_diffrn_measured_fraction_theta_max 0.994
_diffrn_measurement_device_type
;
Bruker SMART APEXII CCD area-detector
;
_diffrn_measurement_method '\f and \w scans'
_diffrn_radiation_monochromator graphite
_diffrn_radiation_source 'fine-focus sealed tube'
_diffrn_radiation_type MoK\a
_diffrn_radiation_wavelength 0.71073
_diffrn_reflns_av_R_equivalents 0.0426
_diffrn_reflns_av_sigmaI/netI 0.0395
_diffrn_reflns_limit_h_max 16
_diffrn_reflns_limit_h_min -16
_diffrn_reflns_limit_k_max 13
_diffrn_reflns_limit_k_min -17
_diffrn_reflns_limit_l_max 16
_diffrn_reflns_limit_l_min -16
_diffrn_reflns_number 20683
_diffrn_reflns_theta_full 24.99
_diffrn_reflns_theta_max 24.99
_diffrn_reflns_theta_min 1.39
_diffrn_standards_number 0
_exptl_absorpt_coefficient_mu 0.301
_exptl_absorpt_correction_T_max 0.9309
_exptl_absorpt_correction_T_min 0.8714
_exptl_absorpt_correction_type multi-scan
_exptl_absorpt_process_details '(<i>SADABS</i>; Bruker, 2009)'
_exptl_crystal_colour yellow
_exptl_crystal_density_diffrn 1.449
_exptl_crystal_density_method 'not measured'
_exptl_crystal_description block
_exptl_crystal_F_000 1152
_exptl_crystal_size_max 0.47
_exptl_crystal_size_mid 0.26
_exptl_crystal_size_min 0.24
_refine_diff_density_max 0.799
_refine_diff_density_min -0.549
_refine_ls_extinction_method none
_refine_ls_goodness_of_fit_ref 1.061
_refine_ls_hydrogen_treatment mixed
_refine_ls_matrix_type full
_refine_ls_number_parameters 360
_refine_ls_number_reflns 4458
_refine_ls_number_restraints 0
_refine_ls_restrained_S_all 1.061
_refine_ls_R_factor_all 0.0798
_refine_ls_R_factor_gt 0.0707
_refine_ls_shift/su_max 0.001
_refine_ls_shift/su_mean 0.000
_refine_ls_structure_factor_coef Fsqd
_refine_ls_weighting_details 'calc w=1/[\s^2^(Fo^2^)+(0.1230P)^2^+5.7360P] where P=(Fo^2^+2Fc^2^)/3'
_refine_ls_weighting_scheme calc
_refine_ls_wR_factor_gt 0.1870
_refine_ls_wR_factor_ref 0.2048
_reflns_number_gt 3995
_reflns_number_total 4458
_reflns_threshold_expression I>2\s(I)
_cod_data_source_file is5159.cif
_cod_data_source_block I
_cod_original_sg_symbol_H-M 'P 21/c'
_cod_database_code 2235524
_cod_database_fobs_code 2235524

loop_
_symmetry_equiv_pos_as_xyz
'x, y, z'
'-x, y+1/2, -z+1/2'
'-x, -y, -z'
'x, -y-1/2, z-1/2'

loop_
_atom_site_type_symbol
_atom_site_label
_atom_site_fract_x
_atom_site_fract_y
_atom_site_fract_z
_atom_site_U_iso_or_equiv
_atom_site_adp_type
_atom_site_calc_flag
_atom_site_refinement_flags
_atom_site_occupancy
_atom_site_symmetry_multiplicity
Cl Cl1A 0.07219(10) 1.37835(8) 0.59204(11) 0.0295(3) Uani d . 1 1
O O1A 0.1241(3) 0.7654(2) 0.6526(3) 0.0223(7) Uani d . 1 1
N N1A 0.4094(3) 0.5253(3) 0.7583(3) 0.0237(9) Uani d . 1 1
H H1NA 0.3567 0.8519 0.7510 0.035 Uiso d R 1 1
N N2A 0.2758(3) 0.8520(3) 0.7089(3) 0.0191(8) Uani d . 1 1
H H1NB 0.1442 0.1632 0.8694 0.029 Uiso d R 1 1
N N3A 0.2166(3) 0.9323(3) 0.6802(3) 0.0206(8) Uani d . 1 1
C C1A 0.4010(4) 0.6845(3) 0.7977(4) 0.0222(10) Uani d . 1 1
H H1AA 0.4371 0.7375 0.8380 0.027 Uiso calc R 1 1
C C2A 0.4562(4) 0.6018(3) 0.8149(4) 0.0247(11) Uani d . 1 1
H H2AA 0.5303 0.5994 0.8690 0.030 Uiso calc R 1 1
C C3A 0.3042(4) 0.5298(3) 0.6855(4) 0.0233(10) Uani d . 1 1
H H3AA 0.2700 0.4761 0.6454 0.028 Uiso calc R 1 1
C C4A 0.2420(4) 0.6080(3) 0.6647(4) 0.0228(10) Uani d . 1 1
H H4AA 0.1669 0.6073 0.6138 0.027 Uiso calc R 1 1
C C5A 0.2924(4) 0.6874(3) 0.7204(4) 0.0188(10) Uani d . 1 1
C C6A 0.2226(4) 0.7718(3) 0.6916(4) 0.0179(10) Uani d . 1 1
C C7A 0.2727(4) 1.0055(3) 0.6964(4) 0.0213(10) Uani d . 1 1
H H7AA 0.3488 1.0011 0.7256 0.026 Uiso calc R 1 1
C C8A 0.2212(4) 1.0954(3) 0.6706(4) 0.0208(10) Uani d . 1 1
C C9A 0.1071(4) 1.1091(3) 0.6206(4) 0.0225(11) Uani d . 1 1
H H9AA 0.0609 1.0574 0.6028 0.027 Uiso calc R 1 1
C C10A 0.0632(4) 1.1930(3) 0.5980(4) 0.0230(10) Uani d . 1 1
H H10A -0.0130 1.2005 0.5646 0.028 Uiso calc R 1 1
C C11A 0.1303(4) 1.2690(3) 0.6241(4) 0.0192(10) Uani d . 1 1
C C12A 0.2426(4) 1.2607(3) 0.6729(4) 0.0223(10) Uani d . 1 1
H H12A 0.2875 1.3132 0.6904 0.027 Uiso calc R 1 1
C C13A 0.2864(4) 1.1740(3) 0.6951(4) 0.0220(10) Uani d . 1 1
H H13A 0.3627 1.1671 0.7278 0.026 Uiso calc R 1 1
O O1WA 0.4993(3) 0.8952(3) 0.8295(4) 0.0354(9) Uani d . 1 1
Cl Cl1B 0.42027(11) -0.36679(8) 1.05982(11) 0.0290(3) Uani d . 1 1
O O1B 0.3756(3) 0.2301(2) 1.0041(3) 0.0270(8) Uani d . 1 1
N N1B 0.1149(3) 0.4890(3) 0.8468(3) 0.0241(9) Uani d . 1 1
N N2B 0.2152(3) 0.1541(3) 0.9120(3) 0.0188(8) Uani d . 1 1
N N3B 0.2689(3) 0.0713(3) 0.9449(3) 0.0225(9) Uani d . 1 1
C C1B 0.1096(4) 0.3298(3) 0.8844(4) 0.0210(10) Uani d . 1 1
H H1BA 0.0696 0.2791 0.8881 0.025 Uiso calc R 1 1
C C2B 0.0618(4) 0.4152(3) 0.8538(4) 0.0211(10) Uani d . 1 1
H H2BA -0.0114 0.4220 0.8371 0.025 Uiso calc R 1 1
C C3B 0.2179(4) 0.4770(3) 0.8718(4) 0.0231(10) Uani d . 1 1
H H3BA 0.2562 0.5286 0.8673 0.028 Uiso calc R 1 1
C C4B 0.2721(4) 0.3956(3) 0.9034(4) 0.0225(10) Uani d . 1 1
H H4BA 0.3457 0.3915 0.9205 0.027 Uiso calc R 1 1
C C5B 0.2176(4) 0.3195(3) 0.9099(4) 0.0192(10) Uani d . 1 1
C C6B 0.2767(4) 0.2306(3) 0.9467(4) 0.0179(10) Uani d . 1 1
C C7B 0.2105(4) -0.0009(3) 0.9066(4) 0.0214(10) Uani d . 1 1
H H7BA 0.1351 0.0042 0.8576 0.026 Uiso calc R 1 1
C C8B 0.2620(4) -0.0915(3) 0.9397(4) 0.0213(10) Uani d . 1 1
C C9B 0.3751(4) -0.1005(4) 1.0003(4) 0.0273(11) Uani d . 1 1
H H9BA 0.4189 -0.0473 1.0168 0.033 Uiso calc R 1 1
C C10B 0.4230(4) -0.1829(4) 1.0357(4) 0.0258(11) Uani d . 1 1
H H10B 0.4995 -0.1876 1.0767 0.031 Uiso calc R 1 1
C C11B 0.3585(4) -0.2605(3) 1.0112(4) 0.0202(10) Uani d . 1 1
C C12B 0.2471(4) -0.2557(3) 0.9494(4) 0.0202(10) Uani d . 1 1
H H12B 0.2042 -0.3095 0.9315 0.024 Uiso calc R 1 1
C C13B 0.1991(4) -0.1706(3) 0.9140(4) 0.0219(10) Uani d . 1 1
H H13B 0.1226 -0.1661 0.8719 0.026 Uiso calc R 1 1
O O1WB 0.9892(3) 0.1399(3) 0.7853(4) 0.0367(10) Uani d . 1 1
H H1WA 0.520(6) 0.914(5) 0.783(6) 0.05(2) Uiso d . 1 1
H H2WA 0.551(7) 0.876(6) 0.890(8) 0.08(3) Uiso d . 1 1
H H1WB 0.960(7) 0.101(6) 0.739(7) 0.06(3) Uiso d . 1 1
H H2WB 0.955(6) 0.155(5) 0.808(6) 0.04(2) Uiso d . 1 1

loop_
_atom_site_aniso_label
_atom_site_aniso_U_11
_atom_site_aniso_U_22
_atom_site_aniso_U_33
_atom_site_aniso_U_12
_atom_site_aniso_U_13
_atom_site_aniso_U_23
Cl1A 0.0284(7) 0.0147(6) 0.0418(8) 0.0036(5) 0.0143(6) -0.0003(5)
O1A 0.0173(16) 0.0182(18) 0.0292(18) 0.0014(13) 0.0097(14) 0.0030(14)
N1A 0.031(2) 0.017(2) 0.029(2) 0.0044(17) 0.0186(19) 0.0044(17)
N2A 0.0169(19) 0.0136(19) 0.025(2) 0.0003(16) 0.0090(17) 0.0039(16)
N3A 0.023(2) 0.014(2) 0.024(2) 0.0019(16) 0.0108(17) 0.0050(16)
C1A 0.028(3) 0.015(2) 0.023(2) 0.000(2) 0.013(2) 0.0009(19)
C2A 0.029(3) 0.020(2) 0.024(2) 0.008(2) 0.012(2) 0.004(2)
C3A 0.028(3) 0.015(2) 0.032(3) 0.003(2) 0.018(2) 0.000(2)
C4A 0.024(3) 0.018(2) 0.026(3) 0.003(2) 0.011(2) 0.002(2)
C5A 0.021(2) 0.017(2) 0.023(2) 0.0025(19) 0.0151(19) 0.0068(19)
C6A 0.020(2) 0.016(2) 0.019(2) 0.0012(18) 0.0097(19) 0.0030(18)
C7A 0.020(2) 0.017(2) 0.024(2) 0.0002(19) 0.009(2) 0.004(2)
C8A 0.031(3) 0.012(2) 0.021(2) -0.002(2) 0.014(2) -0.0017(19)
C9A 0.036(3) 0.017(2) 0.016(2) -0.014(2) 0.013(2) -0.0015(18)
C10A 0.023(2) 0.023(3) 0.024(2) -0.003(2) 0.012(2) -0.004(2)
C11A 0.024(2) 0.014(2) 0.021(2) -0.0035(18) 0.013(2) -0.0058(18)
C12A 0.025(2) 0.011(2) 0.030(3) -0.0074(19) 0.013(2) -0.0045(19)
C13A 0.017(2) 0.018(2) 0.027(2) -0.0012(19) 0.007(2) 0.000(2)
O1WA 0.0234(19) 0.034(2) 0.038(2) -0.0067(17) 0.0060(18) 0.0152(18)
Cl1B 0.0340(7) 0.0176(6) 0.0350(7) 0.0075(5) 0.0164(6) 0.0055(5)
O1B 0.0162(17) 0.024(2) 0.0332(19) 0.0029(14) 0.0061(15) 0.0080(15)
N1B 0.029(2) 0.015(2) 0.026(2) 0.0047(17) 0.0112(18) 0.0035(16)
N2B 0.0162(19) 0.0140(19) 0.022(2) 0.0025(16) 0.0062(16) 0.0010(16)
N3B 0.023(2) 0.013(2) 0.031(2) 0.0042(17) 0.0123(18) -0.0022(17)
C1B 0.025(2) 0.016(2) 0.022(2) 0.0002(19) 0.011(2) 0.0015(19)
C2B 0.021(2) 0.015(2) 0.024(2) 0.0032(19) 0.009(2) 0.0004(19)
C3B 0.025(3) 0.015(2) 0.028(3) -0.004(2) 0.011(2) 0.002(2)
C4B 0.023(2) 0.017(2) 0.027(2) -0.002(2) 0.012(2) 0.000(2)
C5B 0.019(2) 0.018(2) 0.019(2) 0.0040(19) 0.0082(19) 0.0029(19)
C6B 0.022(2) 0.019(3) 0.015(2) 0.0032(19) 0.0102(19) 0.0037(18)
C7B 0.023(2) 0.013(2) 0.027(2) 0.0012(19) 0.011(2) -0.0044(19)
C8B 0.028(3) 0.015(2) 0.023(2) 0.002(2) 0.013(2) 0.0004(19)
C9B 0.037(3) 0.021(3) 0.035(3) -0.012(2) 0.026(2) -0.012(2)
C10B 0.018(2) 0.038(3) 0.021(2) 0.010(2) 0.008(2) 0.008(2)
C11B 0.025(2) 0.016(2) 0.021(2) 0.006(2) 0.012(2) 0.0010(18)
C12B 0.027(2) 0.011(2) 0.021(2) 0.002(2) 0.011(2) -0.0016(18)
C13B 0.021(2) 0.020(2) 0.022(2) -0.003(2) 0.009(2) -0.003(2)
O1WB 0.024(2) 0.031(2) 0.053(3) -0.0026(17) 0.017(2) -0.022(2)

loop_
_atom_type_symbol
_atom_type_description
_atom_type_scat_dispersion_real
_atom_type_scat_dispersion_imag
_atom_type_scat_source
C C 0.0033 0.0016 'International Tables Vol C Tables 4.2.6.8 and 6.1.1.4'
H H 0.0000 0.0000 'International Tables Vol C Tables 4.2.6.8 and 6.1.1.4'
N N 0.0061 0.0033 'International Tables Vol C Tables 4.2.6.8 and 6.1.1.4'
O O 0.0106 0.0060 'International Tables Vol C Tables 4.2.6.8 and 6.1.1.4'
Cl Cl 0.1484 0.1585 'International Tables Vol C Tables 4.2.6.8 and 6.1.1.4'

loop_
_geom_angle_atom_site_label_1
_geom_angle_atom_site_label_2
_geom_angle_atom_site_label_3
_geom_angle
C3A N1A C2A 117.1(4)
C6A N2A N3A 118.6(4)
C6A N2A H1NA 118.9
N3A N2A H1NA 121.9
C7A N3A N2A 114.9(4)
C5A C1A C2A 118.4(5)
C5A C1A H1AA 120.8
C2A C1A H1AA 120.8
N1A C2A C1A 123.1(5)
N1A C2A H2AA 118.5
C1A C2A H2AA 118.5
N1A C3A C4A 124.0(5)
N1A C3A H3AA 118.0
C4A C3A H3AA 118.0
C3A C4A C5A 118.2(5)
C3A C4A H4AA 120.9
C5A C4A H4AA 120.9
C1A C5A C4A 119.1(4)
C1A C5A C6A 124.6(4)
C4A C5A C6A 116.4(4)
O1A C6A N2A 123.9(4)
O1A C6A C5A 120.7(4)
N2A C6A C5A 115.3(4)
N3A C7A C8A 121.0(4)
N3A C7A H7AA 119.5
C8A C7A H7AA 119.5
C13A C8A C9A 117.1(4)
C13A C8A C7A 119.1(4)
C9A C8A C7A 123.8(4)
C10A C9A C8A 121.8(4)
C10A C9A H9AA 119.1
C8A C9A H9AA 119.1
C9A C10A C11A 119.4(5)
C9A C10A H10A 120.3
C11A C10A H10A 120.3
C10A C11A C12A 121.8(4)
C10A C11A Cl1A 119.1(4)
C12A C11A Cl1A 119.1(3)
C13A C12A C11A 118.1(4)
C13A C12A H12A 120.9
C11A C12A H12A 120.9
C12A C13A C8A 121.7(4)
C12A C13A H13A 119.1
C8A C13A H13A 119.1
H1WA O1WA H2WA 114(8)
C3B N1B C2B 116.9(4)
C6B N2B N3B 116.8(4)
C6B N2B H1NB 115.7
N3B N2B H1NB 127.6
C7B N3B N2B 116.2(4)
C2B C1B C5B 119.0(4)
C2B C1B H1BA 120.5
C5B C1B H1BA 120.5
N1B C2B C1B 122.7(4)
N1B C2B H2BA 118.7
C1B C2B H2BA 118.7
N1B C3B C4B 124.6(4)
N1B C3B H3BA 117.7
C4B C3B H3BA 117.7
C3B C4B C5B 118.6(4)
C3B C4B H4BA 120.7
C5B C4B H4BA 120.7
C4B C5B C1B 118.2(4)
C4B C5B C6B 119.1(4)
C1B C5B C6B 122.7(4)
O1B C6B N2B 123.9(4)
O1B C6B C5B 120.0(4)
N2B C6B C5B 116.1(4)
N3B C7B C8B 119.2(4)
N3B C7B H7BA 120.4
C8B C7B H7BA 120.4
C13B C8B C9B 118.3(5)
C13B C8B C7B 120.5(4)
C9B C8B C7B 121.1(4)
C10B C9B C8B 121.6(5)
C10B C9B H9BA 119.2
C8B C9B H9BA 119.2
C9B C10B C11B 119.0(4)
C9B C10B H10B 120.5
C11B C10B H10B 120.5
C12B C11B C10B 121.6(4)
C12B C11B Cl1B 119.4(4)
C10B C11B Cl1B 119.1(4)
C11B C12B C13B 118.7(4)
C11B C12B H12B 120.7
C13B C12B H12B 120.7
C12B C13B C8B 120.7(4)
C12B C13B H13B 119.6
C8B C13B H13B 119.6
H1WB O1WB H2WB 111(8)

loop_
_geom_bond_atom_site_label_1
_geom_bond_atom_site_label_2
_geom_bond_distance
Cl1A C11A 1.754(5)
O1A C6A 1.228(6)
N1A C3A 1.336(7)
N1A C2A 1.345(7)
N2A C6A 1.351(6)
N2A N3A 1.385(5)
N2A H1NA 1.0006
N3A C7A 1.286(6)
C1A C5A 1.385(7)
C1A C2A 1.396(7)
C1A H1AA 0.9500
C2A H2AA 0.9500
C3A C4A 1.385(7)
C3A H3AA 0.9500
C4A C5A 1.388(7)
C4A H4AA 0.9500
C5A C6A 1.508(6)
C7A C8A 1.460(6)
C7A H7AA 0.9500
C8A C13A 1.408(7)
C8A C9A 1.428(7)
C9A C10A 1.342(7)
C9A H9AA 0.9500
C10A C11A 1.390(7)
C10A H10A 0.9500
C11A C12A 1.396(7)
C12A C13A 1.379(7)
C12A H12A 0.9500
C13A H13A 0.9500
O1WA H1WA 0.89(8)
O1WA H2WA 0.86(9)
Cl1B C11B 1.751(5)
O1B C6B 1.229(6)
N1B C3B 1.335(6)
N1B C2B 1.346(6)
N2B C6B 1.355(6)
N2B N3B 1.384(5)
N2B H1NB 0.8938
N3B C7B 1.286(6)
C1B C2B 1.386(7)
C1B C5B 1.398(7)
C1B H1BA 0.9500
C2B H2BA 0.9500
C3B C4B 1.368(7)
C3B H3BA 0.9500
C4B C5B 1.384(7)
C4B H4BA 0.9500
C5B C6B 1.495(6)
C7B C8B 1.475(7)
C7B H7BA 0.9500
C8B C13B 1.395(7)
C8B C9B 1.405(7)
C9B C10B 1.354(8)
C9B H9BA 0.9500
C10B C11B 1.391(7)
C10B H10B 0.9500
C11B C12B 1.383(7)
C12B C13B 1.389(7)
C12B H12B 0.9500
C13B H13B 0.9500
O1WB H1WB 0.81(9)
O1WB H2WB 0.73(7)

loop_
_geom_hbond_atom_site_label_D
_geom_hbond_atom_site_label_H
_geom_hbond_atom_site_label_A
_geom_hbond_site_symmetry_A
_geom_hbond_distance_DH
_geom_hbond_distance_HA
_geom_hbond_distance_DA
_geom_hbond_angle_DHA
_geom_hbond_publ_flag
N2A H1NA O1WA . 1.00 1.88 2.838(7) 160 yes
N2B H1NB O1WB 1_455 0.89 1.95 2.810(7) 161 yes
O1WA H1WA N1A 2_656 0.88(9) 2.14(8) 2.896(7) 144(6) yes
O1WA H2WA O1B 3_667 0.86(10) 2.05(9) 2.817(6) 149(9) yes
O1WA H2WA N3B 3_667 0.86(10) 2.59(10) 3.306(6) 142(8) yes
O1WB H2WB O1A 2_646 0.73(9) 2.19(8) 2.843(6) 150(8) yes
O1WB H1WB N1B 2_646 0.81(9) 2.00(9) 2.798(6) 166(11) yes
C1A H1AA O1WA . 0.95 2.49 3.321(6) 146 yes
C1A H1AA O1B 3_667 0.95 2.54 3.277(7) 135 yes
C7A H7AA O1WA . 0.95 2.46 3.247(7) 141 yes
C1B H1BA O1WB 1_455 0.95 2.43 3.201(7) 138 yes
C1B H1BA O1A 2_546 0.95 2.52 3.230(8) 131 yes

loop_
_geom_torsion_atom_site_label_1
_geom_torsion_atom_site_label_2
_geom_torsion_atom_site_label_3
_geom_torsion_atom_site_label_4
_geom_torsion
C6A N2A N3A C7A -178.2(4)
C3A N1A C2A C1A -2.4(7)
C5A C1A C2A N1A 1.4(7)
C2A N1A C3A C4A 0.6(7)
N1A C3A C4A C5A 2.1(7)
C2A C1A C5A C4A 1.3(7)
C2A C1A C5A C6A -179.1(4)
C3A C4A C5A C1A -3.0(7)
C3A C4A C5A C6A 177.4(4)
N3A N2A C6A O1A -0.6(7)
N3A N2A C6A C5A 177.3(4)
C1A C5A C6A O1A -155.3(4)
C4A C5A C6A O1A 24.3(6)
C1A C5A C6A N2A 26.7(6)
C4A C5A C6A N2A -153.8(4)
N2A N3A C7A C8A -179.6(4)
N3A C7A C8A C13A 176.6(4)
N3A C7A C8A C9A -3.9(7)
C13A C8A C9A C10A -0.3(7)
C7A C8A C9A C10A -179.8(4)
C8A C9A C10A C11A -0.1(7)
C9A C10A C11A C12A 0.2(7)
C9A C10A C11A Cl1A 178.8(4)
C10A C11A C12A C13A 0.1(7)
Cl1A C11A C12A C13A -178.5(4)
C11A C12A C13A C8A -0.5(7)
C9A C8A C13A C12A 0.6(7)
C7A C8A C13A C12A -179.9(5)
C6B N2B N3B C7B -176.3(4)
C3B N1B C2B C1B -0.6(7)
C5B C1B C2B N1B 0.4(7)
C2B N1B C3B C4B 0.2(7)
N1B C3B C4B C5B 0.3(8)
C3B C4B C5B C1B -0.5(7)
C3B C4B C5B C6B -178.7(4)
C2B C1B C5B C4B 0.1(7)
C2B C1B C5B C6B 178.2(4)
N3B N2B C6B O1B 0.4(7)
N3B N2B C6B C5B 179.6(4)
C4B C5B C6B O1B 24.6(7)
C1B C5B C6B O1B -153.5(5)
C4B C5B C6B N2B -154.6(4)
C1B C5B C6B N2B 27.3(6)
N2B N3B C7B C8B -178.9(4)
N3B C7B C8B C13B 169.7(4)
N3B C7B C8B C9B -8.5(7)
C13B C8B C9B C10B -1.5(7)
C7B C8B C9B C10B 176.7(4)
C8B C9B C10B C11B 0.1(7)
C9B C10B C11B C12B 1.6(7)
C9B C10B C11B Cl1B -178.5(4)
C10B C11B C12B C13B -1.9(7)
Cl1B C11B C12B C13B 178.2(4)
C11B C12B C13B C8B 0.4(7)
C9B C8B C13B C12B 1.2(7)
C7B C8B C13B C12B -177.0(4)

loop_
_cod_related_entry_id
_cod_related_entry_database
_cod_related_entry_code
1 ChemSpider 13007831
